data_7047953
loop_
_publ_author_name
'Vermaak, Vincent'
'Young, Desmond A.'
'Swarts, Andrew J.'

_publ_section_title
;
 Catalytic oxidation of alcohols with novel non-heme
 N<sub>4</sub>-tetradentate manganese(ii) complexes.
;
_journal_issue 46
_journal_name_full 'Dalton transactions (Cambridge, England : 2003)'
_journal_page_first 16534
_journal_page_last 16542
_journal_paper_doi 10.1039/c8dt03808b
_journal_volume 47
_journal_year 2018
_chemical_absolute_configuration syn
_chemical_compound_source synthesis
_chemical_formula_moiety 'C20 H30 F6 Mn N6 O6 S2'
_chemical_formula_sum 'C20 H30 F6 Mn N6 O6 S2'
_chemical_formula_weight 683.56
_chemical_melting_point 621.15
_chemical_name_common work
_space_group_crystal_system tetragonal
_space_group_IT_number 92
_space_group_name_Hall 'P 4abw 2nw'
_space_group_name_H-M_alt 'P 41 21 2'
_symmetry_space_group_name_Hall 'P 4abw 2nw'
_symmetry_space_group_name_H-M 'P 41 21 2'
_atom_sites_solution_hydrogens geom
_audit_creation_method SHELXL-2016/6
_audit_update_record
;
2018-08-29 deposited with the CCDC.
2018-10-31 downloaded from the CCDC.
;
_cell_angle_alpha 90
_cell_angle_beta 90
_cell_angle_gamma 90
_cell_formula_units_Z 4
_cell_length_a 9.3461(3)
_cell_length_b 9.3461(3)
_cell_length_c 32.8191(12)
_cell_measurement_reflns_used 9922
_cell_measurement_temperature 173(2)
_cell_measurement_theta_max 24.75
_cell_measurement_theta_min 2.87
_cell_volume 2866.73(17)
_computing_cell_refinement 'SAINT V8.37A (Bruker, 2016)'
_computing_data_collection 'APEX3 (Bruker, 2017)'
_computing_data_reduction 'SAINT V8.37A (Bruker, 2016)'
_computing_molecular_graphics 'X-Seed (Barbour, 2001; Atwood & Barbour, 2003)'
_computing_structure_refinement 'SHELXL-2016/6 (Sheldrick, 2016)'
_computing_structure_solution 'SHELXS-2013/1 (Sheldrick, 2016)'
_diffrn_ambient_pressure 101.3
_diffrn_ambient_temperature 173(2)
_diffrn_measured_fraction_theta_full 0.995
_diffrn_measured_fraction_theta_max 0.995
_diffrn_measurement_device_type 'Bruker APEX-II CCD'
_diffrn_measurement_method '\f and \w scans'
_diffrn_radiation_monochromator graphite
_diffrn_radiation_probe x-ray
_diffrn_radiation_type MoK\a
_diffrn_radiation_wavelength 0.71073
_diffrn_reflns_av_R_equivalents 0.0337
_diffrn_reflns_av_unetI/netI 0.0212
_diffrn_reflns_Laue_measured_fraction_full 0.995
_diffrn_reflns_Laue_measured_fraction_max 0.995
_diffrn_reflns_limit_h_max 10
_diffrn_reflns_limit_h_min -11
_diffrn_reflns_limit_k_max 11
_diffrn_reflns_limit_k_min -11
_diffrn_reflns_limit_l_max 39
_diffrn_reflns_limit_l_min -38
_diffrn_reflns_number 24894
_diffrn_reflns_point_group_measured_fraction_full 0.997
_diffrn_reflns_point_group_measured_fraction_max 0.997
_diffrn_reflns_theta_full 25.242
_diffrn_reflns_theta_max 25.541
_diffrn_reflns_theta_min 2.867
_diffrn_source 'fine-focus sealed tube'
_diffrn_source_type 'Bruker SMART APEX'
_exptl_absorpt_coefficient_mu 0.691
_exptl_absorpt_correction_T_max 0.852
_exptl_absorpt_correction_T_min 0.826
_exptl_absorpt_correction_type multi-scan
_exptl_absorpt_process_details 'symmetry-related measurement'
_exptl_crystal_colour yellow
_exptl_crystal_density_diffrn 1.584
_exptl_crystal_density_method 'not measured'
_exptl_crystal_description square
_exptl_crystal_F_000 1404
_exptl_crystal_recrystallization_method 'Dichloromethane and diethyl ether'
_exptl_crystal_size_max 0.290
_exptl_crystal_size_mid 0.210
_exptl_crystal_size_min 0.170
_refine_diff_density_max 1.491
_refine_diff_density_min -0.625
_refine_diff_density_rms 0.084
_refine_ls_abs_structure_details
;
 Flack x determined using 868 quotients [(I+)-(I-)]/[(I+)+(I-)]
 (Parsons, Flack and Wagner, Acta Cryst. B69 (2013) 249-259).
;
_refine_ls_abs_structure_Flack -0.007(9)
_refine_ls_extinction_method none
_refine_ls_goodness_of_fit_ref 1.078
_refine_ls_hydrogen_treatment constr
_refine_ls_matrix_type full
_refine_ls_number_parameters 188
_refine_ls_number_reflns 2678
_refine_ls_number_restraints 0
_refine_ls_restrained_S_all 1.078
_refine_ls_R_factor_all 0.0645
_refine_ls_R_factor_gt 0.0561
_refine_ls_shift/su_max 0.000
_refine_ls_shift/su_mean 0.000
_refine_ls_structure_factor_coef Fsqd
_refine_ls_weighting_details 'w=1/[\s^2^(Fo^2^)+(0.0869P)^2^+5.0972P] where P=(Fo^2^+2Fc^2^)/3'
_refine_ls_weighting_scheme calc
_refine_ls_wR_factor_gt 0.1523
_refine_ls_wR_factor_ref 0.1646
_reflns_Friedel_coverage 0.629
_reflns_Friedel_fraction_full 1.000
_reflns_Friedel_fraction_max 1.000
_reflns_number_gt 2393
_reflns_number_total 2679
_reflns_threshold_expression 'I > 2\s(I)'
_cod_data_source_file c8dt03808b2.cif
_cod_data_source_block RR-C4
_cod_depositor_comments 'Adding full bibliography for 7047953--7047954.cif.'
_cod_original_cell_volume 2866.7(2)
_cod_database_code 7047953
_shelx_space_group_comment
;
The symmetry employed for this shelxl refinement is uniquely defined
by the following loop, which should always be used as a source of
symmetry information in preference to the above space-group names.
They are only intended as comments.
;
_shelx_estimated_absorpt_t_min 0.825
_shelx_estimated_absorpt_t_max 0.892

loop_
_space_group_symop_operation_xyz
'x, y, z'
'-y+1/2, x+1/2, z+1/4'
'-x, -y, z+1/2'
'y+1/2, -x+1/2, z+3/4'
'x+1/2, -y+1/2, -z+3/4'
'-x+1/2, y+1/2, -z+1/4'
'y, x, -z'
'-y, -x, -z+1/2'

loop_
_atom_site_label
_atom_site_type_symbol
_atom_site_fract_x
_atom_site_fract_y
_atom_site_fract_z
_atom_site_U_iso_or_equiv
_atom_site_adp_type
_atom_site_occupancy
_atom_site_site_symmetry_order
_atom_site_calc_flag
_atom_site_refinement_flags_posn
_atom_site_refinement_flags_adp
_atom_site_refinement_flags_occupancy
Mn1 Mn 0.74365(9) 0.74365(9) 0.000000 0.0328(4) Uani 1 2 d S T P
S1 S 1.0255(2) 0.7816(2) 0.07078(6) 0.0572(6) Uani 1 1 d . . .
F1 F 1.0030(8) 1.0450(6) 0.0490(2) 0.110(2) Uani 1 1 d . . .
F2 F 1.1968(7) 0.9387(8) 0.02861(18) 0.105(2) Uani 1 1 d . . .
F3 F 1.1740(6) 1.0023(6) 0.09132(18) 0.0862(17) Uani 1 1 d . . .
O1 O 0.9467(6) 0.7479(7) 0.03439(15) 0.0645(16) Uani 1 1 d . . .
O2 O 1.1505(8) 0.6923(7) 0.0787(3) 0.093(2) Uani 1 1 d . . .
O3 O 0.9322(8) 0.8135(8) 0.10513(15) 0.084(2) Uani 1 1 d . . .
N1 N 0.6215(7) 0.8629(6) 0.04343(16) 0.0418(13) Uani 1 1 d . . .
N2 N 0.5098(6) 0.8830(6) 0.10150(16) 0.0387(13) Uani 1 1 d . . .
N3 N 0.6382(5) 0.5680(5) 0.04259(14) 0.0298(11) Uani 1 1 d . . .
C1 C 0.5812(9) 1.0034(7) 0.0489(2) 0.0523(19) Uani 1 1 d . . .
H1 H 0.598030 1.079075 0.030146 0.063 Uiso 1 1 calc R U .
C2 C 0.5141(8) 1.0161(7) 0.0850(2) 0.0494(17) Uani 1 1 d . . .
H2 H 0.476952 1.101473 0.096631 0.059 Uiso 1 1 calc R U .
C3 C 0.5764(7) 0.7937(7) 0.07524(17) 0.0370(14) Uani 1 1 d . . .
C4 C 0.4371(9) 0.8428(9) 0.1397(2) 0.0520(19) Uani 1 1 d . . .
H3A H 0.352434 0.785021 0.133448 0.078 Uiso 1 1 calc R U .
H3B H 0.407814 0.929564 0.154297 0.078 Uiso 1 1 calc R U .
H3C H 0.502685 0.787295 0.156826 0.078 Uiso 1 1 calc R U .
C5 C 0.6089(8) 0.6390(7) 0.08251(17) 0.0403(15) Uani 1 1 d . . .
H4A H 0.693417 0.629928 0.100531 0.048 Uiso 1 1 calc R U .
H4B H 0.526633 0.592247 0.096055 0.048 Uiso 1 1 calc R U .
C6 C 0.7427(8) 0.4511(7) 0.0490(2) 0.0453(15) Uani 1 1 d . . .
H5A H 0.834913 0.491698 0.057231 0.068 Uiso 1 1 calc R U .
H5B H 0.754560 0.397135 0.023631 0.068 Uiso 1 1 calc R U .
H5C H 0.707647 0.386950 0.070438 0.068 Uiso 1 1 calc R U .
C7 C 0.5019(6) 0.5199(6) 0.02326(15) 0.0269(11) Uani 1 1 d . . .
H6 H 0.430131 0.597800 0.027595 0.032 Uiso 1 1 calc R U .
C8 C 0.4409(8) 0.3842(7) 0.04287(19) 0.0396(15) Uani 1 1 d . . .
H7A H 0.513547 0.307285 0.041330 0.048 Uiso 1 1 calc R U .
H7B H 0.421620 0.403284 0.072026 0.048 Uiso 1 1 calc R U .
C9 C 0.3040(8) 0.3326(8) 0.0227(2) 0.0499(18) Uani 1 1 d . . .
H8A H 0.228408 0.406073 0.025639 0.060 Uiso 1 1 calc R U .
H8B H 0.270606 0.243763 0.036082 0.060 Uiso 1 1 calc R U .
C20 C 1.1032(9) 0.9531(10) 0.0587(3) 0.063(2) Uani 1 1 d . . .

loop_
_atom_site_aniso_label
_atom_site_aniso_U_11
_atom_site_aniso_U_22
_atom_site_aniso_U_33
_atom_site_aniso_U_23
_atom_site_aniso_U_13
_atom_site_aniso_U_12
Mn1 0.0363(5) 0.0363(5) 0.0258(6) -0.0061(4) 0.0061(4) -0.0085(6)
S1 0.0738(13) 0.0477(11) 0.0501(10) 0.0038(8) -0.0220(9) -0.0195(9)
F1 0.138(6) 0.055(3) 0.135(5) 0.010(3) -0.062(5) 0.017(4)
F2 0.095(5) 0.139(6) 0.083(4) 0.000(4) 0.026(3) -0.048(4)
F3 0.084(4) 0.082(4) 0.093(4) -0.029(3) -0.017(3) -0.032(3)
O1 0.056(3) 0.090(4) 0.048(3) -0.022(3) -0.013(2) -0.028(3)
O2 0.101(5) 0.050(4) 0.129(6) 0.002(4) -0.051(5) 0.015(3)
O3 0.106(5) 0.115(6) 0.030(3) 0.001(3) 0.005(3) -0.034(4)
N1 0.063(4) 0.027(3) 0.035(3) -0.001(2) 0.017(3) -0.008(2)
N2 0.047(3) 0.036(3) 0.032(2) -0.009(2) 0.011(2) -0.009(2)
N3 0.036(3) 0.029(2) 0.024(2) -0.0028(19) -0.003(2) -0.003(2)
C1 0.079(5) 0.027(3) 0.051(4) 0.001(3) 0.025(4) 0.001(3)
C2 0.065(5) 0.031(3) 0.052(4) -0.011(3) 0.020(3) -0.001(3)
C3 0.045(3) 0.039(3) 0.027(3) -0.007(2) 0.004(2) -0.010(3)
C4 0.061(5) 0.060(5) 0.034(3) -0.012(3) 0.018(3) -0.012(4)
C5 0.063(4) 0.035(3) 0.023(3) 0.001(2) 0.000(3) -0.011(3)
C6 0.047(4) 0.041(3) 0.048(4) 0.001(3) -0.011(3) 0.003(3)
C7 0.032(3) 0.025(3) 0.024(3) -0.001(2) 0.004(2) -0.003(2)
C8 0.055(4) 0.030(3) 0.034(3) -0.001(3) 0.007(3) -0.011(3)
C9 0.055(4) 0.049(4) 0.046(4) -0.004(3) 0.012(3) -0.021(3)
C20 0.062(5) 0.068(5) 0.058(5) -0.002(4) -0.015(4) -0.014(4)

loop_
_atom_type_symbol
_atom_type_description
_atom_type_scat_dispersion_real
_atom_type_scat_dispersion_imag
_atom_type_scat_source
C C 0.0033 0.0016 'International Tables Vol C Tables 4.2.6.8 and 6.1.1.4'
H H 0.0000 0.0000 'International Tables Vol C Tables 4.2.6.8 and 6.1.1.4'
F F 0.0171 0.0103 'International Tables Vol C Tables 4.2.6.8 and 6.1.1.4'
Mn Mn 0.3368 0.7283 'International Tables Vol C Tables 4.2.6.8 and 6.1.1.4'
N N 0.0061 0.0033 'International Tables Vol C Tables 4.2.6.8 and 6.1.1.4'
O O 0.0106 0.0060 'International Tables Vol C Tables 4.2.6.8 and 6.1.1.4'
S S 0.1246 0.1234 'International Tables Vol C Tables 4.2.6.8 and 6.1.1.4'

loop_
_geom_angle_atom_site_label_1
_geom_angle_atom_site_label_2
_geom_angle_atom_site_label_3
_geom_angle
_geom_angle_site_symmetry_1
_geom_angle_site_symmetry_3
N1 Mn1 N1 178.9(3) . 7
N1 Mn1 O1 96.2(2) . .
N1 Mn1 O1 84.4(2) 7 .
N1 Mn1 O1 84.4(2) . 7
N1 Mn1 O1 96.2(2) 7 7
O1 Mn1 O1 103.3(3) . 7
N1 Mn1 N3 103.9(2) . 7
N1 Mn1 N3 75.28(18) 7 7
O1 Mn1 N3 154.7(2) . 7
O1 Mn1 N3 93.9(2) 7 7
N1 Mn1 N3 75.28(18) . .
N1 Mn1 N3 103.9(2) 7 .
O1 Mn1 N3 93.9(2) . .
O1 Mn1 N3 154.7(2) 7 .
N3 Mn1 N3 76.8(2) 7 .
O1 S1 O3 112.4(4) . .
O1 S1 O2 115.6(4) . .
O3 S1 O2 117.3(5) . .
O1 S1 C20 102.7(4) . .
O3 S1 C20 103.3(4) . .
O2 S1 C20 103.0(4) . .
S1 O1 Mn1 150.3(4) . .
C3 N1 C1 106.4(6) . .
C3 N1 Mn1 116.7(4) . .
C1 N1 Mn1 136.8(5) . .
C3 N2 C2 107.3(5) . .
C3 N2 C4 126.7(6) . .
C2 N2 C4 125.9(6) . .
C6 N3 C7 113.7(5) . .
C6 N3 C5 108.9(5) . .
C7 N3 C5 110.5(5) . .
C6 N3 Mn1 108.7(4) . .
C7 N3 Mn1 108.2(3) . .
C5 N3 Mn1 106.6(3) . .
C2 C1 N1 109.0(6) . .
C2 C1 H1 125.5 . .
N1 C1 H1 125.5 . .
C1 C2 N2 106.5(6) . .
C1 C2 H2 126.8 . .
N2 C2 H2 126.8 . .
N1 C3 N2 110.8(6) . .
N1 C3 C5 122.9(6) . .
N2 C3 C5 126.0(5) . .
N2 C4 H3A 109.5 . .
N2 C4 H3B 109.5 . .
H3A C4 H3B 109.5 . .
N2 C4 H3C 109.5 . .
H3A C4 H3C 109.5 . .
H3B C4 H3C 109.5 . .
N3 C5 C3 109.0(5) . .
N3 C5 H4A 109.9 . .
C3 C5 H4A 109.9 . .
N3 C5 H4B 109.9 . .
C3 C5 H4B 109.9 . .
H4A C5 H4B 108.3 . .
N3 C6 H5A 109.5 . .
N3 C6 H5B 109.5 . .
H5A C6 H5B 109.5 . .
N3 C6 H5C 109.5 . .
H5A C6 H5C 109.5 . .
H5B C6 H5C 109.5 . .
N3 C7 C8 112.8(5) . .
N3 C7 C7 111.1(4) . 7
C8 C7 C7 111.4(4) . 7
N3 C7 H6 107.0 . .
C8 C7 H6 107.0 . .
C7 C7 H6 107.0 7 .
C9 C8 C7 113.1(5) . .
C9 C8 H7A 108.9 . .
C7 C8 H7A 108.9 . .
C9 C8 H7B 108.9 . .
C7 C8 H7B 108.9 . .
H7A C8 H7B 107.8 . .
C8 C9 C9 109.3(5) . 7
C8 C9 H8A 109.8 . .
C9 C9 H8A 109.8 7 .
C8 C9 H8B 109.8 . .
C9 C9 H8B 109.8 7 .
H8A C9 H8B 108.3 . .
F1 C20 F2 110.8(8) . .
F1 C20 F3 108.9(8) . .
F2 C20 F3 107.7(7) . .
F1 C20 S1 110.4(6) . .
F2 C20 S1 109.8(7) . .
F3 C20 S1 109.2(6) . .

loop_
_geom_bond_atom_site_label_1
_geom_bond_atom_site_label_2
_geom_bond_distance
_geom_bond_site_symmetry_2
Mn1 N1 2.139(5) .
Mn1 N1 2.139(5) 7
Mn1 O1 2.208(5) .
Mn1 O1 2.208(5) 7
Mn1 N3 2.371(5) 7
Mn1 N3 2.371(5) .
S1 O1 1.439(5) .
S1 O3 1.456(7) .
S1 O2 1.459(7) .
S1 C20 1.803(9) .
F1 C20 1.310(11) .
F2 C20 1.327(10) .
F3 C20 1.339(9) .
N1 C3 1.298(8) .
N1 C1 1.378(9) .
N2 C3 1.351(8) .
N2 C2 1.358(9) .
N2 C4 1.475(8) .
N3 C6 1.480(8) .
N3 C7 1.492(7) .
N3 C5 1.494(7) .
C1 C2 1.347(10) .
C1 H1 0.9500 .
C2 H2 0.9500 .
C3 C5 1.497(9) .
C4 H3A 0.9800 .
C4 H3B 0.9800 .
C4 H3C 0.9800 .
C5 H4A 0.9900 .
C5 H4B 0.9900 .
C6 H5A 0.9800 .
C6 H5B 0.9800 .
C6 H5C 0.9800 .
C7 C8 1.532(8) .
C7 C7 1.545(10) 7
C7 H6 1.0000 .
C8 C9 1.519(10) .
C8 H7A 0.9900 .
C8 H7B 0.9900 .
C9 C9 1.537(13) 7
C9 H8A 0.9900 .
C9 H8B 0.9900 .

loop_
_geom_hbond_atom_site_label_D
_geom_hbond_atom_site_label_H
_geom_hbond_atom_site_label_A
_geom_hbond_distance_DH
_geom_hbond_distance_HA
_geom_hbond_distance_DA
_geom_hbond_angle_DHA
_geom_hbond_site_symmetry_A
C4 H3B O2 0.98 2.58 3.523(11) 162.4 6_655

loop_
_geom_torsion_atom_site_label_1
_geom_torsion_atom_site_label_2
_geom_torsion_atom_site_label_3
_geom_torsion_atom_site_label_4
_geom_torsion
_geom_torsion_site_symmetry_1
_geom_torsion_site_symmetry_4
O3 S1 O1 Mn1 13.3(10) . .
O2 S1 O1 Mn1 151.6(8) . .
C20 S1 O1 Mn1 -97.0(8) . .
C3 N1 C1 C2 1.3(9) . .
Mn1 N1 C1 C2 -174.0(6) . .
N1 C1 C2 N2 -1.4(9) . .
C3 N2 C2 C1 0.9(9) . .
C4 N2 C2 C1 -175.3(7) . .
C1 N1 C3 N2 -0.7(8) . .
Mn1 N1 C3 N2 175.7(4) . .
C1 N1 C3 C5 -175.1(6) . .
Mn1 N1 C3 C5 1.2(8) . .
C2 N2 C3 N1 -0.1(8) . .
C4 N2 C3 N1 176.1(6) . .
C2 N2 C3 C5 174.1(7) . .
C4 N2 C3 C5 -9.7(11) . .
C6 N3 C5 C3 148.7(5) . .
C7 N3 C5 C3 -85.8(6) . .
Mn1 N3 C5 C3 31.6(6) . .
N1 C3 C5 N3 -24.7(9) . .
N2 C3 C5 N3 161.7(6) . .
C6 N3 C7 C8 46.5(6) . .
C5 N3 C7 C8 -76.3(6) . .
Mn1 N3 C7 C8 167.4(4) . .
C6 N3 C7 C7 -79.5(6) . 7
C5 N3 C7 C7 157.8(5) . 7
Mn1 N3 C7 C7 41.4(6) . 7
N3 C7 C8 C9 -178.6(5) . .
C7 C7 C8 C9 -52.9(8) 7 .
C7 C8 C9 C9 58.1(9) . 7
O1 S1 C20 F1 56.7(7) . .
O3 S1 C20 F1 -60.2(7) . .
O2 S1 C20 F1 177.2(7) . .
O1 S1 C20 F2 -65.7(7) . .
O3 S1 C20 F2 177.3(6) . .
O2 S1 C20 F2 54.7(7) . .
O1 S1 C20 F3 176.4(6) . .
O3 S1 C20 F3 59.4(7) . .
O2 S1 C20 F3 -63.2(7) . .
